data_7061295
loop_
_publ_author_name
'Griffiths, Kieran'
'Halcovitch, Nathan R.'
'Griffin, John M.'

_publ_section_title
;
 Crystalline azobenzene composites as photochemical phase-change materials
;
_journal_issue 9
_journal_name_full 'New Journal of Chemistry'
_journal_page_first 4057
_journal_page_last 4061
_journal_paper_doi 10.1039/D2NJ00755J
_journal_volume 46
_journal_year 2022
_chemical_formula_moiety 'C13 H12 N2 O'
_chemical_formula_sum 'C13 H12 N2 O'
_chemical_formula_weight 212.25
_space_group_crystal_system orthorhombic
_space_group_IT_number 33
_space_group_name_Hall 'P 2c -2n'
_space_group_name_H-M_alt 'P n a 21'
_atom_sites_solution_hydrogens geom
_atom_sites_solution_primary dual
_audit_creation_date 2021-08-04
_audit_creation_method
;
Olex2 1.5
(compiled 2021.07.19 svn.r715e62df for OlexSys, GUI svn.r6383)
;
_audit_update_record
;
2021-09-10 deposited with the CCDC.	2022-02-15 downloaded from the CCDC.
;
_cell_angle_alpha 90
_cell_angle_beta 90
_cell_angle_gamma 90
_cell_formula_units_Z 4
_cell_length_a 12.5855(2)
_cell_length_b 12.2723(2)
_cell_length_c 7.31060(10)
_cell_measurement_reflns_used 6623
_cell_measurement_temperature 180.00(10)
_cell_measurement_theta_max 75.9810
_cell_measurement_theta_min 5.0220
_cell_volume 1129.14(3)
_computing_cell_refinement 'CrysAlisPro 1.171.41.93a (Rigaku OD, 2020)'
_computing_data_collection 'CrysAlisPro 1.171.41.93a (Rigaku OD, 2020)'
_computing_data_reduction 'CrysAlisPro 1.171.41.93a (Rigaku OD, 2020)'
_computing_molecular_graphics 'Olex2 1.5 (Dolomanov et al., 2009)'
_computing_publication_material 'Olex2 1.5 (Dolomanov et al., 2009)'
_computing_structure_refinement 'SHELXL 2014/6 (Sheldrick, 2015)'
_computing_structure_solution 'SHELXT 2014/4 (Sheldrick, 2014)'
_diffrn_ambient_environment N~2~
_diffrn_ambient_temperature 180.00(10)
_diffrn_detector 'CCD plate'
_diffrn_detector_area_resol_mean 5.2282
_diffrn_detector_type AtlasS2
_diffrn_measured_fraction_theta_full 1.000
_diffrn_measured_fraction_theta_max 0.995
_diffrn_measurement_details
;
List of Runs (angles in degrees, time in seconds):

  # Type    Start    End  Width  t~exp~   \w     \q     \k     \f   Frames
#--------------------------------------------------------------------------
  1  \w    -87.00  -6.00   1.00    3.00    --  -42.28 125.00  30.00   81
  2  \w   -112.00 -16.00   1.00    3.00    --  -42.28 -57.00 120.00   96
  3  \w    -69.00  28.00   1.00    3.00    --  -42.28  57.00 -90.00   97
  4  \w     61.00 146.00   1.00   12.00    --  111.00 178.00 150.00   85
  5  \w    103.00 178.00   1.00   12.00    --  111.00  77.00  90.00   75
  6  \w     87.00 178.00   1.00   12.00    --  111.00  45.00 -30.00   91
  7  \w     40.00 135.00   1.00   12.00    --  111.00 -45.00  60.00   95
  8  \w    104.00 178.00   1.00   12.00    --  111.00 111.00 120.00   74
  9  \w     61.00 146.00   1.00   12.00    --  111.00 178.00 120.00   85
 10  \w     83.00 178.00   1.00   12.00    --  111.00  61.00-120.00   95
 11  \w     87.00 178.00   1.00   12.00    --  111.00  30.00 -60.00   91
 12  \w    103.00 178.00   1.00   12.00    --  111.00  77.00-180.00   75
 13  \w   -112.00 -16.00   1.00    3.00    --  -42.28 -57.00   0.00   96
 14  \w   -115.00 -20.00   1.00    3.00    --  -42.28 -38.00 150.00   95
 15  \w   -112.00 -16.00   1.00    3.00    --  -42.28 -57.00-120.00   96
;
_diffrn_measurement_device 'four-circle diffractometer'
_diffrn_measurement_device_type 'SuperNova, Dual, Cu at home/near, AtlasS2'
_diffrn_measurement_method '\w scans'
_diffrn_orient_matrix_type 'CrysAlisPro convention (1999,Acta A55,543-557)'
_diffrn_orient_matrix_UB_11 0.0410145000
_diffrn_orient_matrix_UB_12 -0.0780441000
_diffrn_orient_matrix_UB_13 -0.1087926000
_diffrn_orient_matrix_UB_21 0.0747856000
_diffrn_orient_matrix_UB_22 0.1654366000
_diffrn_orient_matrix_UB_23 -0.0125131000
_diffrn_orient_matrix_UB_31 0.0877119000
_diffrn_orient_matrix_UB_32 -0.1047366000
_diffrn_orient_matrix_UB_33 0.0614289000
_diffrn_radiation_monochromator mirror
_diffrn_radiation_probe x-ray
_diffrn_radiation_type 'Cu K\a'
_diffrn_radiation_wavelength 1.54184
_diffrn_reflns_av_R_equivalents 0.0157
_diffrn_reflns_av_unetI/netI 0.0120
_diffrn_reflns_Laue_measured_fraction_full 1.000
_diffrn_reflns_Laue_measured_fraction_max 0.995
_diffrn_reflns_limit_h_max 13
_diffrn_reflns_limit_h_min -15
_diffrn_reflns_limit_k_max 15
_diffrn_reflns_limit_k_min -15
_diffrn_reflns_limit_l_max 9
_diffrn_reflns_limit_l_min -9
_diffrn_reflns_number 8694
_diffrn_reflns_point_group_measured_fraction_full 0.982
_diffrn_reflns_point_group_measured_fraction_max 0.966
_diffrn_reflns_theta_full 67.684
_diffrn_reflns_theta_max 76.243
_diffrn_reflns_theta_min 5.034
_diffrn_source 'micro-focus sealed X-ray tube'
_diffrn_source_type 'SuperNova (Cu) X-ray Source'
_exptl_absorpt_coefficient_mu 0.647
_exptl_absorpt_correction_T_max 1.00000
_exptl_absorpt_correction_T_min 0.78123
_exptl_absorpt_correction_type multi-scan
_exptl_absorpt_process_details
;
CrysAlisPro 1.171.41.93a (Rigaku Oxford Diffraction, 2020)
Empirical absorption correction using spherical harmonics,
implemented in SCALE3 ABSPACK scaling algorithm.
;
_exptl_crystal_colour orange
_exptl_crystal_colour_primary orange
_exptl_crystal_density_diffrn 1.249
_exptl_crystal_description plate
_exptl_crystal_F_000 448
_exptl_crystal_recrystallization_method 'Re-crystallisation from solvent: methanol'
_exptl_crystal_size_max 0.1
_exptl_crystal_size_mid 0.08
_exptl_crystal_size_min 0.02
_refine_diff_density_max 0.126
_refine_diff_density_min -0.104
_refine_diff_density_rms 0.023
_refine_ls_abs_structure_details
;
 Flack x determined using 966 quotients [(I+)-(I-)]/[(I+)+(I-)]
 (Parsons, Flack and Wagner, Acta Cryst. B69 (2013) 249-259).
;
_refine_ls_abs_structure_Flack -0.09(7)
_refine_ls_extinction_coef 0.0093(8)
_refine_ls_extinction_expression Fc^*^=kFc[1+0.001xFc^2^\l^3^/sin(2\q)]^-1/4^
_refine_ls_extinction_method SHELXL
_refine_ls_goodness_of_fit_ref 1.085
_refine_ls_hydrogen_treatment constr
_refine_ls_matrix_type full
_refine_ls_number_parameters 147
_refine_ls_number_reflns 2271
_refine_ls_number_restraints 1
_refine_ls_restrained_S_all 1.085
_refine_ls_R_factor_all 0.0275
_refine_ls_R_factor_gt 0.0269
_refine_ls_shift/su_max 0.000
_refine_ls_shift/su_mean 0.000
_refine_ls_structure_factor_coef Fsqd
_refine_ls_weighting_details 'w=1/[\s^2^(Fo^2^)+(0.0438P)^2^+0.0730P] where P=(Fo^2^+2Fc^2^)/3'
_refine_ls_weighting_scheme calc
_refine_ls_wR_factor_gt 0.0771
_refine_ls_wR_factor_ref 0.0777
_reflns_Friedel_coverage 0.794
_reflns_Friedel_fraction_full 0.961
_reflns_Friedel_fraction_max 0.931
_reflns_number_gt 2210
_reflns_number_total 2271
_reflns_threshold_expression 'I > 2\s(I)'
_cod_data_source_file d2nj00755j2.cif
_cod_data_source_block jg153_3_180_00
_cod_depositor_comments 'Adding full bibliography for 7061294--7061305.cif.'
_cod_database_code 7061295
_shelxl_version_number 2014/6
_chemical_oxdiff_formula 'C13 H12 N2 O1'
_shelx_space_group_comment
;
The symmetry employed for this shelxl refinement is uniquely defined
by the following loop, which should always be used as a source of
symmetry information in preference to the above space-group names.
They are only intended as comments.
;
_shelx_estimated_absorpt_t_max 0.987
_shelx_estimated_absorpt_t_min 0.938
_olex2_refinement_description
;
1. Fixed Uiso
 At 1.2 times of:
  All C(H) groups
 At 1.5 times of:
  All C(H,H,H) groups
2.a Aromatic/amide H refined with riding coordinates:
 C2(H2), C3(H3), C5(H5), C6(H6), C8(H8), C9(H9), C10(H10), C11(H11), C12(H12)
2.b Idealised Me refined as rotating group:
 C13(H13A,H13B,H13C)
;
_olex2_exptl_crystal_mounting_method 'mounted on a Mitegen loop'
_olex2_submission_special_instructions 'No special instructions were received'
_oxdiff_exptl_absorpt_empirical_details
;
Empirical correction (ABSPACK) includes:
- Absorption correction using spherical harmonics
- Frame scaling
;
_oxdiff_exptl_absorpt_empirical_full_max 1.319
_oxdiff_exptl_absorpt_empirical_full_min 0.699

loop_
_space_group_symop_operation_xyz
'x, y, z'
'-x, -y, z+1/2'
'x+1/2, -y+1/2, z'
'-x+1/2, y+1/2, z+1/2'

loop_
_atom_site_label
_atom_site_type_symbol
_atom_site_fract_x
_atom_site_fract_y
_atom_site_fract_z
_atom_site_U_iso_or_equiv
_atom_site_adp_type
_atom_site_occupancy
_atom_site_site_symmetry_order
_atom_site_calc_flag
_atom_site_refinement_flags_posn
_atom_site_refinement_flags_adp
_atom_site_refinement_flags_occupancy
_atom_site_disorder_assembly
_atom_site_disorder_group
O1 O 0.27321(9) 0.88868(9) 0.53843(16) 0.0515(3) Uani 1 1 d . . . . .
N1 N 0.35311(10) 0.44622(11) 0.45724(17) 0.0435(3) Uani 1 1 d . . . . .
N2 N 0.43490(9) 0.41044(10) 0.53299(16) 0.0412(3) Uani 1 1 d . . . . .
C1 C 0.33514(11) 0.55945(13) 0.48298(19) 0.0398(3) Uani 1 1 d . . . . .
C2 C 0.24838(12) 0.60330(14) 0.3916(2) 0.0452(4) Uani 1 1 d . . . . .
H2 H 0.2052 0.5575 0.3177 0.054 Uiso 1 1 calc R U . . .
C3 C 0.22397(11) 0.71318(13) 0.4069(2) 0.0448(4) Uani 1 1 d . . . . .
H3 H 0.1641 0.7425 0.3448 0.054 Uiso 1 1 calc R U . . .
C4 C 0.28786(11) 0.77994(13) 0.51400(18) 0.0410(3) Uani 1 1 d . . . . .
C5 C 0.37462(11) 0.73577(14) 0.6078(2) 0.0449(4) Uani 1 1 d . . . . .
H5 H 0.4178 0.7815 0.6818 0.054 Uiso 1 1 calc R U . . .
C6 C 0.39773(11) 0.62698(13) 0.5937(2) 0.0430(3) Uani 1 1 d . . . . .
H6 H 0.4562 0.5973 0.6590 0.052 Uiso 1 1 calc R U . . .
C7 C 0.45043(11) 0.29602(12) 0.51019(18) 0.0396(3) Uani 1 1 d . . . . .
C8 C 0.53892(12) 0.25286(13) 0.5958(2) 0.0472(4) Uani 1 1 d . . . . .
H8 H 0.5851 0.2990 0.6633 0.057 Uiso 1 1 calc R U . . .
C9 C 0.56028(15) 0.14202(14) 0.5832(3) 0.0576(4) Uani 1 1 d . . . . .
H9 H 0.6210 0.1124 0.6421 0.069 Uiso 1 1 calc R U . . .
C10 C 0.49300(16) 0.07490(15) 0.4848(3) 0.0591(4) Uani 1 1 d . . . . .
H10 H 0.5073 -0.0010 0.4766 0.071 Uiso 1 1 calc R U . . .
C11 C 0.40500(15) 0.11834(15) 0.3985(3) 0.0572(4) Uani 1 1 d . . . . .
H11 H 0.3595 0.0721 0.3298 0.069 Uiso 1 1 calc R U . . .
C12 C 0.38244(13) 0.22827(14) 0.4108(2) 0.0476(4) Uani 1 1 d . . . . .
H12 H 0.3213 0.2575 0.3524 0.057 Uiso 1 1 calc R U . . .
C13 C 0.17892(15) 0.93619(16) 0.4699(3) 0.0617(5) Uani 1 1 d . . . . .
H13A H 0.1793 0.9331 0.3360 0.093 Uiso 1 1 calc R U . . .
H13B H 0.1748 1.0124 0.5096 0.093 Uiso 1 1 calc R U . . .
H13C H 0.1173 0.8961 0.5167 0.093 Uiso 1 1 calc R U . . .

loop_
_atom_site_aniso_label
_atom_site_aniso_U_11
_atom_site_aniso_U_22
_atom_site_aniso_U_33
_atom_site_aniso_U_23
_atom_site_aniso_U_13
_atom_site_aniso_U_12
O1 0.0506(6) 0.0564(7) 0.0475(6) -0.0064(5) -0.0068(5) 0.0131(5)
N1 0.0438(6) 0.0521(7) 0.0346(6) 0.0011(5) -0.0039(5) -0.0024(5)
N2 0.0403(6) 0.0506(7) 0.0328(6) -0.0012(5) -0.0012(5) 0.0004(5)
C1 0.0378(7) 0.0517(8) 0.0297(7) 0.0023(6) 0.0006(5) -0.0013(6)
C2 0.0400(7) 0.0591(9) 0.0366(7) -0.0002(7) -0.0066(6) -0.0041(6)
C3 0.0363(7) 0.0632(9) 0.0350(7) 0.0039(7) -0.0048(6) 0.0043(6)
C4 0.0385(7) 0.0540(8) 0.0306(7) -0.0004(6) 0.0038(6) 0.0053(6)
C5 0.0412(7) 0.0560(9) 0.0375(8) -0.0069(7) -0.0066(7) 0.0019(6)
C6 0.0380(7) 0.0563(9) 0.0349(7) -0.0015(6) -0.0068(6) 0.0040(6)
C7 0.0421(7) 0.0477(8) 0.0291(6) 0.0002(6) 0.0041(6) -0.0043(6)
C8 0.0489(8) 0.0517(8) 0.0410(8) 0.0031(7) -0.0055(7) -0.0037(6)
C9 0.0637(10) 0.0529(9) 0.0562(10) 0.0087(8) -0.0082(9) 0.0029(8)
C10 0.0718(11) 0.0463(8) 0.0591(11) 0.0037(8) 0.0029(9) -0.0041(8)
C11 0.0623(10) 0.0563(10) 0.0529(9) -0.0072(8) -0.0006(9) -0.0142(8)
C12 0.0457(8) 0.0582(9) 0.0390(8) -0.0034(7) -0.0013(7) -0.0055(7)
C13 0.0590(10) 0.0678(11) 0.0584(11) -0.0013(9) -0.0099(9) 0.0208(8)

loop_
_atom_type_symbol
_atom_type_description
_atom_type_scat_dispersion_real
_atom_type_scat_dispersion_imag
_atom_type_scat_source
C C 0.0181 0.0091 'International Tables Vol C Tables 4.2.6.8 and 6.1.1.4'
H H 0.0000 0.0000 'International Tables Vol C Tables 4.2.6.8 and 6.1.1.4'
N N 0.0311 0.0180 'International Tables Vol C Tables 4.2.6.8 and 6.1.1.4'
O O 0.0492 0.0322 'International Tables Vol C Tables 4.2.6.8 and 6.1.1.4'

loop_
_geom_angle_atom_site_label_1
_geom_angle_atom_site_label_2
_geom_angle_atom_site_label_3
_geom_angle
_geom_angle_site_symmetry_1
_geom_angle_site_symmetry_3
_geom_angle_publ_flag
C4 O1 C13 118.19(13) . . ?
N2 N1 C1 114.62(12) . . ?
N1 N2 C7 114.02(12) . . ?
C2 C1 N1 116.14(13) . . ?
C2 C1 C6 119.40(14) . . ?
C6 C1 N1 124.46(13) . . ?
C1 C2 H2 119.6 . . ?
C3 C2 C1 120.78(14) . . ?
C3 C2 H2 119.6 . . ?
C2 C3 H3 120.3 . . ?
C2 C3 C4 119.37(13) . . ?
C4 C3 H3 120.3 . . ?
O1 C4 C3 125.07(13) . . ?
O1 C4 C5 114.97(13) . . ?
C3 C4 C5 119.97(14) . . ?
C4 C5 H5 119.8 . . ?
C6 C5 C4 120.42(13) . . ?
C6 C5 H5 119.8 . . ?
C1 C6 H6 120.0 . . ?
C5 C6 C1 120.04(13) . . ?
C5 C6 H6 120.0 . . ?
C8 C7 N2 115.73(13) . . ?
C8 C7 C12 120.05(14) . . ?
C12 C7 N2 124.22(13) . . ?
C7 C8 H8 120.0 . . ?
C7 C8 C9 120.04(15) . . ?
C9 C8 H8 120.0 . . ?
C8 C9 H9 120.0 . . ?
C10 C9 C8 119.94(17) . . ?
C10 C9 H9 120.0 . . ?
C9 C10 H10 120.1 . . ?
C11 C10 C9 119.90(17) . . ?
C11 C10 H10 120.1 . . ?
C10 C11 H11 119.6 . . ?
C12 C11 C10 120.77(16) . . ?
C12 C11 H11 119.6 . . ?
C7 C12 H12 120.4 . . ?
C11 C12 C7 119.29(16) . . ?
C11 C12 H12 120.4 . . ?
O1 C13 H13A 109.5 . . ?
O1 C13 H13B 109.5 . . ?
O1 C13 H13C 109.5 . . ?
H13A C13 H13B 109.5 . . ?
H13A C13 H13C 109.5 . . ?
H13B C13 H13C 109.5 . . ?

loop_
_geom_bond_atom_site_label_1
_geom_bond_atom_site_label_2
_geom_bond_distance
_geom_bond_site_symmetry_2
_geom_bond_publ_flag
O1 C4 1.3589(18) . ?
O1 C13 1.414(2) . ?
N1 N2 1.2487(17) . ?
N1 C1 1.4204(18) . ?
N2 C7 1.4275(18) . ?
C1 C2 1.389(2) . ?
C1 C6 1.401(2) . ?
C2 H2 0.9500 . ?
C2 C3 1.388(2) . ?
C3 H3 0.9500 . ?
C3 C4 1.390(2) . ?
C4 C5 1.3986(19) . ?
C5 H5 0.9500 . ?
C5 C6 1.370(2) . ?
C6 H6 0.9500 . ?
C7 C8 1.383(2) . ?
C7 C12 1.397(2) . ?
C8 H8 0.9500 . ?
C8 C9 1.390(2) . ?
C9 H9 0.9500 . ?
C9 C10 1.383(3) . ?
C10 H10 0.9500 . ?
C10 C11 1.382(3) . ?
C11 H11 0.9500 . ?
C11 C12 1.382(2) . ?
C12 H12 0.9500 . ?
C13 H13A 0.9800 . ?
C13 H13B 0.9800 . ?
C13 H13C 0.9800 . ?

loop_
_geom_torsion_atom_site_label_1
_geom_torsion_atom_site_label_2
_geom_torsion_atom_site_label_3
_geom_torsion_atom_site_label_4
_geom_torsion
_geom_torsion_site_symmetry_1
_geom_torsion_site_symmetry_2
_geom_torsion_site_symmetry_3
_geom_torsion_site_symmetry_4
_geom_torsion_publ_flag
O1 C4 C5 C6 -179.85(13) . . . . ?
N1 N2 C7 C8 -178.53(13) . . . . ?
N1 N2 C7 C12 0.82(18) . . . . ?
N1 C1 C2 C3 -179.79(13) . . . . ?
N1 C1 C6 C5 179.18(14) . . . . ?
N2 N1 C1 C2 176.28(13) . . . . ?
N2 N1 C1 C6 -4.37(19) . . . . ?
N2 C7 C8 C9 179.35(15) . . . . ?
N2 C7 C12 C11 -179.70(15) . . . . ?
C1 N1 N2 C7 178.38(11) . . . . ?
C1 C2 C3 C4 0.5(2) . . . . ?
C2 C1 C6 C5 -1.5(2) . . . . ?
C2 C3 C4 O1 179.24(14) . . . . ?
C2 C3 C4 C5 -1.2(2) . . . . ?
C3 C4 C5 C6 0.6(2) . . . . ?
C4 C5 C6 C1 0.8(2) . . . . ?
C6 C1 C2 C3 0.8(2) . . . . ?
C7 C8 C9 C10 0.0(3) . . . . ?
C8 C7 C12 C11 -0.4(2) . . . . ?
C8 C9 C10 C11 0.3(3) . . . . ?
C9 C10 C11 C12 -0.8(3) . . . . ?
C10 C11 C12 C7 0.8(3) . . . . ?
C12 C7 C8 C9 0.0(2) . . . . ?
C13 O1 C4 C3 8.5(2) . . . . ?
C13 O1 C4 C5 -171.06(15) . . . . ?
